data_4115687
loop_
_publ_author_name
'Sarah L. Hinchley'
'Carole A. Morrison'
'David W. H. Rankin'
'Charles L. B. Macdonald'
'Robert J. Wiacek'
'Andreas Voigt'
'Alan H. Cowley'
'Michael F. Lappert'
'Grete Gundersen'
'Jason A. C. Clyburne'
'Philip P. Power'

_publ_section_title
;
 Spontaneous Generation of Stable Pnictinyl Radicals from
 "Jack-in-the-Box" Dipnictines: A Solid-State, Gas-Phase, and Theoretical
 Investigation of the Origins of Steric Stabilization1
;
_journal_name_full 'Journal of the American Chemical Society'
_journal_page_first 9045
_journal_page_last 9053
_journal_paper_doi 10.1021/ja010615b
_journal_volume 123
_journal_year 2001
_chemical_compound_source selfmade
_chemical_formula_analytical 'C14 H38 Cl P Si4'
_chemical_formula_moiety 'C14 H38 Cl P Si4'
_chemical_formula_structural 'C14 H38 Cl P Si4'
_chemical_formula_sum 'C14 H38 Cl P Si4'
_chemical_formula_weight 385.22
_chemical_name_common bis(disyl)chlorophosphine
_space_group_IT_number 14
_symmetry_cell_setting monoclinic
_symmetry_space_group_name_Hall '-P 2yn'
_symmetry_space_group_name_H-M 'P 1 21/n 1'
_atom_sites_solution_hydrogens geom
_atom_sites_solution_primary direct
_atom_sites_solution_secondary difmap
_audit_creation_method SHELXL
_cell_angle_alpha 90.00
_cell_angle_beta 95.080(10)
_cell_angle_gamma 90.00
_cell_formula_units_Z 4
_cell_length_a 9.3190(10)
_cell_length_b 12.406(2)
_cell_length_c 20.453(2)
_cell_measurement_reflns_used 37
_cell_measurement_temperature 183(2)
_cell_measurement_theta_max 12.4
_cell_measurement_theta_min 10.0
_cell_volume 2355.3(5)
_computing_cell_refinement 'Siemens XSCANS'
_computing_data_collection 'Siemens XSCANS'
_computing_data_reduction 'Siemens SHELXTL'
_computing_molecular_graphics 'Siemens SHELXTL'
_computing_publication_material 'Siemens SHELXTL'
_computing_structure_refinement 'SHELXL-93 (Sheldrick, 1993)'
_computing_structure_solution 'SHELXS-86 (Sheldrick, 1990)'
_diffrn_ambient_temperature 183(2)
_diffrn_measurement_device 'Siemens P3'
_diffrn_measurement_method '\w scans'
_diffrn_radiation_monochromator graphite
_diffrn_radiation_source 'fine-focus sealed tube'
_diffrn_radiation_type MoK\a
_diffrn_radiation_wavelength 0.71073
_diffrn_reflns_av_R_equivalents 0.0214
_diffrn_reflns_av_sigmaI/netI 0.0440
_diffrn_reflns_limit_h_max 12
_diffrn_reflns_limit_h_min -1
_diffrn_reflns_limit_k_max 16
_diffrn_reflns_limit_k_min -1
_diffrn_reflns_limit_l_max 26
_diffrn_reflns_limit_l_min -26
_diffrn_reflns_number 6906
_diffrn_reflns_theta_max 27.49
_diffrn_reflns_theta_min 2.00
_diffrn_standards_decay_% 2.0
_diffrn_standards_interval_count 96
_diffrn_standards_number 4
_exptl_absorpt_coefficient_mu 0.427
_exptl_absorpt_correction_T_max 0.96968
_exptl_absorpt_correction_T_min 0.56222
_exptl_absorpt_correction_type SHELXA
_exptl_crystal_colour colorless
_exptl_crystal_density_diffrn 1.086
_exptl_crystal_description plate
_exptl_crystal_F_000 840
_exptl_crystal_size_max 0.90
_exptl_crystal_size_mid 0.50
_exptl_crystal_size_min 0.19
_refine_diff_density_max 0.307
_refine_diff_density_min -0.243
_refine_diff_density_rms 0.052
_refine_ls_extinction_method none
_refine_ls_goodness_of_fit_all 1.018
_refine_ls_goodness_of_fit_obs 1.052
_refine_ls_matrix_type full
_refine_ls_number_parameters 195
_refine_ls_number_reflns 5387
_refine_ls_number_restraints 0
_refine_ls_restrained_S_all 1.036
_refine_ls_restrained_S_obs 1.052
_refine_ls_R_factor_all 0.0662
_refine_ls_R_factor_obs 0.0395
_refine_ls_shift/esd_max 0.001
_refine_ls_shift/esd_mean 0.000
_refine_ls_structure_factor_coef Fsqd
_refine_ls_weighting_details 'w=1/[\s^2^(Fo^2^)+(0.0375P)^2^+0.7125P] where P=(Fo^2^+2Fc^2^)/3'
_refine_ls_weighting_scheme calc
_refine_ls_wR_factor_all 0.0931
_refine_ls_wR_factor_obs 0.0806
_reflns_number_observed 3955
_reflns_number_total 5392
_reflns_observed_criterion >2sigma(I)
_cod_data_source_file ja010615b_1.cif
_cod_data_source_block jason5
_cod_depositor_comments
;
The following automatic conversions were performed:

'_refine_ls_weighting_scheme' value 'calc
w=1/[\s^2^(Fo^2^)+(0.0375P)^2^+0.7125P] where P=(Fo^2^+2Fc^2^)/3' was
changed to 'calc'. New tag '_refine_ls_weighting_details' was
created. The value of the new tag was set to
'w=1/[\s^2^(Fo^2^)+(0.0375P)^2^+0.7125P] where P=(Fo^2^+2Fc^2^)/3'.

Automatic conversion script
Id: cif_fix_values 3143 2015-03-26 13:38:13Z robertas 
;
_cod_database_code 4115687

loop_
_symmetry_equiv_pos_as_xyz
'x, y, z'
'-x+1/2, y+1/2, -z+1/2'
'-x, -y, -z'
'x-1/2, -y-1/2, z-1/2'

loop_
_atom_site_aniso_label
_atom_site_aniso_U_11
_atom_site_aniso_U_22
_atom_site_aniso_U_33
_atom_site_aniso_U_23
_atom_site_aniso_U_13
_atom_site_aniso_U_12
P1 0.0278(3) 0.0258(3) 0.0278(3) 0.0000(2) 0.0016(2) 0.0013(2)
Cl1 0.0497(3) 0.0351(3) 0.0365(3) 0.0037(2) 0.0041(2) -0.0144(3)
C1 0.0263(10) 0.0252(10) 0.0271(9) -0.0002(8) 0.0011(8) 0.0007(9)
C2 0.0254(10) 0.0277(11) 0.0275(9) 0.0023(8) 0.0046(8) -0.0022(9)
Si1 0.0413(4) 0.0331(3) 0.0273(3) -0.0031(3) 0.0039(2) -0.0016(3)
C11 0.053(2) 0.074(2) 0.0412(13) -0.0081(14) 0.0193(12) -0.012(2)
C12 0.068(2) 0.051(2) 0.0387(13) -0.0143(12) 0.0052(12) -0.0015(14)
C13 0.066(2) 0.0374(14) 0.0364(12) 0.0059(11) -0.0078(12) -0.0004(13)
Si2 0.0273(3) 0.0302(3) 0.0417(3) -0.0010(3) -0.0002(2) -0.0037(3)
C21 0.0405(14) 0.066(2) 0.059(2) -0.0007(14) 0.0111(12) -0.0253(14)
C22 0.0352(13) 0.051(2) 0.066(2) -0.0043(14) -0.0084(12) 0.0020(12)
C23 0.049(2) 0.0302(13) 0.074(2) -0.0025(13) 0.0015(13) -0.0048(12)
Si3 0.0259(3) 0.0309(3) 0.0362(3) 0.0037(3) -0.0010(2) 0.0015(3)
C31 0.052(2) 0.054(2) 0.082(2) 0.033(2) -0.0054(15) 0.0011(14)
C32 0.0354(13) 0.059(2) 0.060(2) -0.0175(14) -0.0016(11) 0.0179(13)
C33 0.0305(12) 0.0506(15) 0.0489(14) -0.0048(12) -0.0001(10) -0.0050(11)
Si4 0.0312(3) 0.0490(4) 0.0319(3) -0.0072(3) 0.0091(2) 0.0001(3)
C41 0.069(2) 0.050(2) 0.087(2) -0.030(2) 0.037(2) -0.005(2)
C42 0.045(2) 0.113(3) 0.0316(13) -0.0043(15) 0.0054(11) 0.003(2)
C43 0.0374(14) 0.083(2) 0.0463(14) -0.0093(14) 0.0102(11) 0.0168(14)

loop_
_atom_site_label
_atom_site_type_symbol
_atom_site_fract_x
_atom_site_fract_y
_atom_site_fract_z
_atom_site_U_iso_or_equiv
_atom_site_thermal_displace_type
_atom_site_occupancy
_atom_site_calc_flag
_atom_site_refinement_flags
P1 P 0.52395(6) 0.72903(5) 0.30625(2) 0.02719(13) Uani 1 d .
Cl1 Cl 0.70177(7) 0.82765(5) 0.28865(3) 0.04042(15) Uani 1 d .
C1 C 0.5333(2) 0.6144(2) 0.24988(9) 0.0263(4) Uani 1 d .
H1 H 0.6160(2) 0.5682(2) 0.26731(9) 0.035(4) Uiso 1 calc R
C2 C 0.5926(2) 0.6785(2) 0.38818(9) 0.0267(4) Uani 1 d .
H2 H 0.5320(2) 0.6132(2) 0.39380(9) 0.035(4) Uiso 1 calc R
Si1 Si 0.56802(7) 0.65561(5) 0.16272(3) 0.03383(15) Uani 1 d .
C11 C 0.7643(3) 0.6727(3) 0.15457(13) 0.0552(7) Uani 1 d .
H11A H 0.8159(4) 0.6075(6) 0.1704(9) 0.082(2) Uiso 1 calc R
H11B H 0.8005(5) 0.7347(9) 0.1807(8) 0.082(2) Uiso 1 calc R
H11C H 0.7798(3) 0.6847(15) 0.1084(2) 0.082(2) Uiso 1 calc R
C12 C 0.5101(3) 0.5503(2) 0.10055(12) 0.0527(7) Uani 1 d .
H12A H 0.4054(4) 0.5414(11) 0.0985(7) 0.082(2) Uiso 1 calc R
H12B H 0.5570(16) 0.4817(4) 0.1131(5) 0.082(2) Uiso 1 calc R
H12C H 0.5377(18) 0.5725(7) 0.0574(2) 0.082(2) Uiso 1 calc R
C13 C 0.4688(3) 0.7830(2) 0.14093(12) 0.0475(6) Uani 1 d .
H13A H 0.3650(3) 0.7706(4) 0.1412(9) 0.082(2) Uiso 1 calc R
H13B H 0.4904(17) 0.8065(9) 0.0971(4) 0.082(2) Uiso 1 calc R
H13C H 0.4990(16) 0.8390(5) 0.1731(6) 0.082(2) Uiso 1 calc R
Si2 Si 0.36136(6) 0.53040(5) 0.25286(3) 0.03325(15) Uani 1 d .
C21 C 0.2981(3) 0.5220(2) 0.33715(13) 0.0551(7) Uani 1 d .
H21A H 0.3728(9) 0.4881(14) 0.3670(2) 0.082(2) Uiso 1 calc R
H21B H 0.2098(12) 0.4788(13) 0.3356(2) 0.082(2) Uiso 1 calc R
H21C H 0.2786(19) 0.5947(3) 0.3529(4) 0.082(2) Uiso 1 calc R
C22 C 0.2061(3) 0.5864(2) 0.19991(13) 0.0517(7) Uani 1 d .
H22A H 0.1864(13) 0.6600(6) 0.2140(6) 0.082(2) Uiso 1 calc R
H22B H 0.1209(6) 0.5413(9) 0.2038(7) 0.082(2) Uiso 1 calc R
H22C H 0.2295(8) 0.5873(14) 0.1541(2) 0.082(2) Uiso 1 calc R
C23 C 0.4012(3) 0.3890(2) 0.22935(14) 0.0514(7) Uani 1 d .
H23A H 0.4750(15) 0.3588(5) 0.2612(5) 0.082(2) Uiso 1 calc R
H23B H 0.4362(19) 0.3884(2) 0.1856(4) 0.082(2) Uiso 1 calc R
H23C H 0.3132(5) 0.3457(4) 0.2289(9) 0.082(2) Uiso 1 calc R
Si3 Si 0.78314(6) 0.62561(5) 0.40568(3) 0.03120(14) Uani 1 d .
C31 C 0.7741(3) 0.5089(2) 0.4632(2) 0.0636(9) Uani 1 d .
H31A H 0.7346(19) 0.5331(4) 0.5035(4) 0.082(2) Uiso 1 calc R
H31B H 0.8711(4) 0.4798(10) 0.4739(8) 0.082(2) Uiso 1 calc R
H31C H 0.7119(17) 0.4528(7) 0.4423(4) 0.082(2) Uiso 1 calc R
C32 C 0.8700(3) 0.5741(2) 0.33335(13) 0.0518(7) Uani 1 d .
H32A H 0.8687(18) 0.6304(5) 0.2997(4) 0.082(2) Uiso 1 calc R
H32B H 0.8172(12) 0.5109(9) 0.3154(6) 0.082(2) Uiso 1 calc R
H32C H 0.9699(7) 0.5538(14) 0.3469(2) 0.082(2) Uiso 1 calc R
C33 C 0.9093(2) 0.7291(2) 0.44357(12) 0.0435(6) Uani 1 d .
H33A H 0.8694(10) 0.7598(11) 0.4822(6) 0.082(2) Uiso 1 calc R
H33B H 0.9223(16) 0.7864(8) 0.4116(3) 0.082(2) Uiso 1 calc R
H33C H 1.0025(7) 0.6955(4) 0.4568(9) 0.082(2) Uiso 1 calc R
Si4 Si 0.52986(7) 0.77604(6) 0.45188(3) 0.0370(2) Uani 1 d .
C41 C 0.6111(3) 0.9120(2) 0.4441(2) 0.0668(9) Uani 1 d .
H41A H 0.7149(4) 0.9047(3) 0.4410(9) 0.082(2) Uiso 1 calc R
H41B H 0.5942(17) 0.9554(5) 0.4828(4) 0.082(2) Uiso 1 calc R
H41C H 0.5668(14) 0.9475(6) 0.4045(5) 0.082(2) Uiso 1 calc R
C42 C 0.5752(3) 0.7211(3) 0.53640(11) 0.0629(9) Uani 1 d .
H42A H 0.5323(17) 0.6494(7) 0.5396(3) 0.082(2) Uiso 1 calc R
H42B H 0.5370(18) 0.7693(8) 0.56863(13) 0.082(2) Uiso 1 calc R
H42C H 0.6800(3) 0.7158(14) 0.5452(4) 0.082(2) Uiso 1 calc R
C43 C 0.3298(3) 0.7890(3) 0.44233(13) 0.0551(8) Uani 1 d .
H43A H 0.2860(3) 0.7189(4) 0.4504(9) 0.082(2) Uiso 1 calc R
H43B H 0.2987(3) 0.8129(15) 0.3976(3) 0.082(2) Uiso 1 calc R
H43C H 0.2993(3) 0.8418(12) 0.4739(7) 0.082(2) Uiso 1 calc R

loop_
_atom_type_symbol
_atom_type_description
_atom_type_scat_dispersion_real
_atom_type_scat_dispersion_imag
_atom_type_scat_source
C C 0.0033 0.0016 'International Tables Vol C Tables 4.2.6.8 and 6.1.1.4'
H H 0.0000 0.0000 'International Tables Vol C Tables 4.2.6.8 and 6.1.1.4'
Si Si 0.0817 0.0704 'International Tables Vol C Tables 4.2.6.8 and 6.1.1.4'
P P 0.1023 0.0942 'International Tables Vol C Tables 4.2.6.8 and 6.1.1.4'
Cl Cl 0.1484 0.1585 'International Tables Vol C Tables 4.2.6.8 and 6.1.1.4'

loop_
_geom_angle_atom_site_label_1
_geom_angle_atom_site_label_2
_geom_angle_atom_site_label_3
_geom_angle
C1 P1 C2 105.93(9)
C1 P1 Cl1 105.04(7)
C2 P1 Cl1 97.87(7)
P1 C1 Si1 113.55(11)
P1 C1 Si2 108.32(10)
Si1 C1 Si2 112.74(10)
P1 C2 Si3 122.07(11)
P1 C2 Si4 107.58(10)
Si3 C2 Si4 115.39(10)
C11 Si1 C13 110.61(14)
C11 Si1 C12 104.17(13)
C13 Si1 C12 108.84(12)
C11 Si1 C1 111.26(11)
C13 Si1 C1 109.20(11)
C12 Si1 C1 112.66(11)
C22 Si2 C23 111.28(12)
C22 Si2 C21 105.33(13)
C23 Si2 C21 105.72(13)
C22 Si2 C1 112.77(11)
C23 Si2 C1 108.48(11)
C21 Si2 C1 113.05(10)
C32 Si3 C33 105.33(12)
C32 Si3 C31 106.30(14)
C33 Si3 C31 109.48(13)
C32 Si3 C2 115.76(10)
C33 Si3 C2 112.69(10)
C31 Si3 C2 107.02(11)
C41 Si4 C43 108.88(15)
C41 Si4 C42 110.4(2)
C43 Si4 C42 105.66(12)
C41 Si4 C2 111.41(11)
C43 Si4 C2 110.30(11)
C42 Si4 C2 110.01(12)

loop_
_geom_bond_atom_site_label_1
_geom_bond_atom_site_label_2
_geom_bond_distance
P1 C1 1.838(2)
P1 C2 1.849(2)
P1 Cl1 2.1161(8)
C1 Si1 1.910(2)
C1 Si2 1.917(2)
C2 Si3 1.898(2)
C2 Si4 1.907(2)
Si1 C11 1.864(3)
Si1 C13 1.865(3)
Si1 C12 1.869(2)
Si2 C22 1.863(2)
Si2 C23 1.864(3)
Si2 C21 1.874(3)
Si3 C32 1.861(3)
Si3 C33 1.863(2)
Si3 C31 1.872(3)
Si4 C41 1.861(3)
Si4 C43 1.865(3)
Si4 C42 1.871(3)
